data_7017300
loop_
_publ_author_name
'Bhaumik, Chanchal'
'Das, Shyamal'
'Maity, Dinesh'
'Baitalik, Sujoy'

_publ_section_title
;
 A terpyridyl-imidazole (tpy-HImzPh(3)) based bifunctional receptor for
 multichannel detection of Fe(2+) and F(-) ions.
;
_journal_issue 44
_journal_name_full 'Dalton transactions (Cambridge, England : 2003)'
_journal_page_first 11795
_journal_page_last 11808
_journal_paper_doi 10.1039/c1dt10965k
_journal_volume 40
_journal_year 2011
_chemical_formula_sum 'C72 H50 Cl2 Fe N10 O8'
_chemical_formula_weight 1309.97
_chemical_name_systematic
;
?
;
_space_group_IT_number 70
_symmetry_cell_setting orthorhombic
_symmetry_space_group_name_Hall '-F 2uv 2vw'
_symmetry_space_group_name_H-M 'F d d d :2'
_atom_sites_solution_hydrogens geom
_atom_sites_solution_primary direct
_atom_sites_solution_secondary difmap
_audit_creation_method SHELXL-97
_cell_angle_alpha 90.00
_cell_angle_beta 90.00
_cell_angle_gamma 90.00
_cell_formula_units_Z 16
_cell_length_a 23.5948(16)
_cell_length_b 36.253(3)
_cell_length_c 38.053(3)
_cell_measurement_reflns_used 9898
_cell_measurement_temperature 296(2)
_cell_measurement_theta_max 19.85
_cell_measurement_theta_min 3.10
_cell_volume 32550(4)
_computing_cell_refinement 'Bruker SMART'
_computing_data_collection 'Bruker SMART'
_computing_data_reduction 'Bruker SAINT'
_computing_molecular_graphics 'Bruker SHELXTL'
_computing_publication_material 'Bruker SHELXTL'
_computing_structure_refinement 'SHELXL-97 (Sheldrick, 2008)'
_computing_structure_solution 'SHELXS-97 (Sheldrick, 2008)'
_diffrn_ambient_temperature 296(2)
_diffrn_measured_fraction_theta_full 0.996
_diffrn_measured_fraction_theta_max 0.996
_diffrn_measurement_device_type 'CCD area detector'
_diffrn_measurement_method 'phi and omega scans'
_diffrn_radiation_monochromator graphite
_diffrn_radiation_source 'fine-focus sealed tube'
_diffrn_radiation_type MoK\a
_diffrn_radiation_wavelength 0.71073
_diffrn_reflns_av_R_equivalents 0.0855
_diffrn_reflns_av_sigmaI/netI 0.0407
_diffrn_reflns_limit_h_max 28
_diffrn_reflns_limit_h_min -28
_diffrn_reflns_limit_k_max 43
_diffrn_reflns_limit_k_min -43
_diffrn_reflns_limit_l_max 45
_diffrn_reflns_limit_l_min -45
_diffrn_reflns_number 111775
_diffrn_reflns_theta_full 25.20
_diffrn_reflns_theta_max 25.20
_diffrn_reflns_theta_min 1.55
_exptl_absorpt_coefficient_mu 0.303
_exptl_absorpt_correction_T_max 0.9139
_exptl_absorpt_correction_T_min 0.8721
_exptl_absorpt_correction_type multi-scan
_exptl_absorpt_process_details 'SADABS (Sheldrick, 1997)'
_exptl_crystal_colour black
_exptl_crystal_density_diffrn 1.069
_exptl_crystal_density_method 'not measured'
_exptl_crystal_description prism
_exptl_crystal_F_000 10816
_exptl_crystal_size_max 0.46
_exptl_crystal_size_mid 0.38
_exptl_crystal_size_min 0.30
_platon_squeeze_details
;
;
_refine_diff_density_max 0.800
_refine_diff_density_min -0.377
_refine_diff_density_rms 0.052
_refine_ls_extinction_method none
_refine_ls_goodness_of_fit_ref 0.990
_refine_ls_hydrogen_treatment constr
_refine_ls_matrix_type full
_refine_ls_number_parameters 420
_refine_ls_number_reflns 7307
_refine_ls_number_restraints 0
_refine_ls_restrained_S_all 0.990
_refine_ls_R_factor_all 0.1048
_refine_ls_R_factor_gt 0.0664
_refine_ls_shift/su_max 0.000
_refine_ls_shift/su_mean 0.000
_refine_ls_structure_factor_coef Fsqd
_refine_ls_weighting_details 'calc w=1/[\s^2^(Fo^2^)+(0.1500P)^2^+0.0000P] where P=(Fo^2^+2Fc^2^)/3'
_refine_ls_weighting_scheme calc
_refine_ls_wR_factor_gt 0.2009
_refine_ls_wR_factor_ref 0.2247
_reflns_number_gt 4640
_reflns_number_total 7307
_reflns_threshold_expression >2sigma(I)
_cod_data_source_file c1dt10965k.txt
_cod_data_source_block q
_cod_depositor_comments
;
The following automatic conversions were performed:

'_symmetry_cell_setting' value 'Orthorhombic' changed to
'orthorhombic' according to
/home/saulius/struct/CIF-dictionaries/cif_core.dic dictionary named
'cif_core.dic' version 2.4.1 from 2010-06-29.

Automatic conversion script
Id: cif_fix_values 1715 2011-07-08 13:25:40Z adriana 
;
_cod_original_sg_symbol_H-M 'Fddd '
_cod_database_code 7017300

loop_
_symmetry_equiv_pos_as_xyz
'x, y, z'
'-x+3/4, -y+3/4, z'
'-x+3/4, y, -z+3/4'
'x, -y+3/4, -z+3/4'
'x, y+1/2, z+1/2'
'-x+3/4, -y+5/4, z+1/2'
'-x+3/4, y+1/2, -z+5/4'
'x, -y+5/4, -z+5/4'
'x+1/2, y, z+1/2'
'-x+5/4, -y+3/4, z+1/2'
'-x+5/4, y, -z+5/4'
'x+1/2, -y+3/4, -z+5/4'
'x+1/2, y+1/2, z'
'-x+5/4, -y+5/4, z'
'-x+5/4, y+1/2, -z+3/4'
'x+1/2, -y+5/4, -z+3/4'
'-x, -y, -z'
'x-3/4, y-3/4, -z'
'x-3/4, -y, z-3/4'
'-x, y-3/4, z-3/4'
'-x, -y+1/2, -z+1/2'
'x-3/4, y-1/4, -z+1/2'
'x-3/4, -y+1/2, z-1/4'
'-x, y-1/4, z-1/4'
'-x+1/2, -y, -z+1/2'
'x-1/4, y-3/4, -z+1/2'
'x-1/4, -y, z-1/4'
'-x+1/2, y-3/4, z-1/4'
'-x+1/2, -y+1/2, -z'
'x-1/4, y-1/4, -z'
'x-1/4, -y+1/2, z-3/4'
'-x+1/2, y-1/4, z-3/4'

loop_
_atom_site_label
_atom_site_type_symbol
_atom_site_fract_x
_atom_site_fract_y
_atom_site_fract_z
_atom_site_U_iso_or_equiv
_atom_site_adp_type
_atom_site_occupancy
_atom_site_symmetry_multiplicity
_atom_site_calc_flag
_atom_site_refinement_flags
Fe1 Fe -0.1250 0.8750 0.013752(16) 0.0540(2) Uani 1 2 d S
Cl1 Cl 0.74582(5) 0.02728(4) 0.85889(3) 0.0991(4) Uani 1 1 d .
C1 C 0.5018(3) 1.0143(3) 0.0663(3) 0.189(4) Uani 1 1 d .
H1 H 0.5372 1.0086 0.0571 0.227 Uiso 1 1 calc R
C2 C 0.4554(2) 1.01248(19) 0.0453(2) 0.151(2) Uani 1 1 d .
H2 H 0.4598 1.0048 0.0222 0.181 Uiso 1 1 calc R
C3 C 0.40345(17) 1.02137(12) 0.05679(18) 0.0985(15) Uani 1 1 d .
C4 C 0.3983(2) 1.03210(16) 0.0915(2) 0.1272(19) Uani 1 1 d .
H4 H 0.3626 1.0382 0.1001 0.153 Uiso 1 1 calc R
C5 C 0.4432(4) 1.0341(2) 0.1133(2) 0.172(3) Uani 1 1 d .
H5 H 0.4395 1.0416 0.1366 0.206 Uiso 1 1 calc R
C6 C 0.4979(4) 1.0238(2) 0.0985(3) 0.173(4) Uani 1 1 d .
H6 H 0.5301 1.0242 0.1126 0.208 Uiso 1 1 calc R
N1 N 0.30682(13) 0.99981(9) 0.04146(10) 0.0858(10) Uani 1 1 d .
H1A H 0.3011 0.9882 0.0608 0.103 Uiso 1 1 calc R
C7 C 0.35399(16) 1.02024(11) 0.03290(13) 0.0863(12) Uani 1 1 d .
C8 C 0.27099(16) 1.00144(11) 0.01349(12) 0.0807(11) Uani 1 1 d .
N2 N 0.29272(13) 1.02143(9) -0.01206(9) 0.0866(10) Uani 1 1 d .
C9 C 0.34449(16) 1.03336(12) 0.00039(13) 0.0887(12) Uani 1 1 d .
C10 C 0.38044(17) 1.05738(13) -0.02169(16) 0.0934(13) Uani 1 1 d .
C11 C 0.37744(19) 1.05600(17) -0.05753(17) 0.1173(17) Uani 1 1 d .
H11 H 0.3525 1.0397 -0.0683 0.141 Uiso 1 1 calc R
C12 C 0.4115(2) 1.07882(19) -0.07795(18) 0.133(2) Uani 1 1 d .
H12 H 0.4088 1.0778 -0.1023 0.159 Uiso 1 1 calc R
C13 C 0.4476(3) 1.1020(2) -0.0632(3) 0.147(3) Uani 1 1 d .
H13 H 0.4710 1.1164 -0.0773 0.177 Uiso 1 1 calc R
C14 C 0.4508(3) 1.10489(19) -0.0279(3) 0.157(3) Uani 1 1 d .
H14 H 0.4756 1.1216 -0.0176 0.188 Uiso 1 1 calc R
C15 C 0.4169(2) 1.08279(16) -0.00755(18) 0.132(2) Uani 1 1 d .
H15 H 0.4188 1.0851 0.0168 0.158 Uiso 1 1 calc R
C16 C 0.21610(15) 0.98263(10) 0.01242(11) 0.0763(10) Uani 1 1 d .
C17 C 0.19782(16) 0.96029(11) 0.03987(11) 0.0851(12) Uani 1 1 d .
H17 H 0.2217 0.9562 0.0589 0.102 Uiso 1 1 calc R
C18 C 0.14542(15) 0.94418(11) 0.03937(10) 0.0764(10) Uani 1 1 d .
H18 H 0.1345 0.9293 0.0581 0.092 Uiso 1 1 calc R
C19 C 0.10831(14) 0.94955(9) 0.01169(9) 0.0646(9) Uani 1 1 d .
C20 C 0.12677(15) 0.97209(12) -0.01580(10) 0.0810(11) Uani 1 1 d .
H20 H 0.1029 0.9763 -0.0348 0.097 Uiso 1 1 calc R
C21 C 0.17925(16) 0.98806(12) -0.01521(11) 0.0844(11) Uani 1 1 d .
H21 H 0.1904 1.0029 -0.0339 0.101 Uiso 1 1 calc R
C22 C -0.11032(15) 0.81956(10) 0.07073(9) 0.0687(9) Uani 1 1 d .
H22 H -0.1473 0.8122 0.0660 0.082 Uiso 1 1 calc R
C23 C -0.08225(18) 0.80334(12) 0.09760(11) 0.0887(12) Uani 1 1 d .
H23 H -0.0993 0.7848 0.1107 0.106 Uiso 1 1 calc R
C24 C -0.02728(18) 0.81491(13) 0.10525(12) 0.0982(14) Uani 1 1 d .
H24 H -0.0074 0.8046 0.1239 0.118 Uiso 1 1 calc R
C25 C -0.00313(16) 0.84148(11) 0.08498(10) 0.0810(11) Uani 1 1 d .
H25 H 0.0337 0.8493 0.0896 0.097 Uiso 1 1 calc R
C26 C -0.03279(13) 0.85677(9) 0.05779(9) 0.0598(8) Uani 1 1 d .
C27 C -0.01294(13) 0.88644(8) 0.03498(8) 0.0553(8) Uani 1 1 d .
C28 C 0.04053(14) 0.90193(9) 0.03383(9) 0.0631(8) Uani 1 1 d .
H28 H 0.0692 0.8925 0.0480 0.076 Uiso 1 1 calc R
C29 C 0.05180(13) 0.93162(9) 0.01154(8) 0.0583(8) Uani 1 1 d .
C30 C 0.00751(14) 0.94376(9) -0.01009(9) 0.0623(8) Uani 1 1 d .
H30 H 0.0133 0.9635 -0.0253 0.075 Uiso 1 1 calc R
C31 C -0.04418(13) 0.92677(8) -0.00894(8) 0.0535(7) Uani 1 1 d .
C32 C -0.09471(13) 0.93481(9) -0.03030(8) 0.0580(8) Uani 1 1 d .
C33 C -0.09731(16) 0.96100(10) -0.05626(10) 0.0718(9) Uani 1 1 d .
H33 H -0.0660 0.9757 -0.0611 0.086 Uiso 1 1 calc R
C34 C -0.14658(17) 0.96531(11) -0.07500(10) 0.0789(10) Uani 1 1 d .
H34 H -0.1490 0.9829 -0.0927 0.095 Uiso 1 1 calc R
C35 C -0.19181(18) 0.94346(11) -0.06734(11) 0.0849(11) Uani 1 1 d .
H35 H -0.2255 0.9460 -0.0798 0.102 Uiso 1 1 calc R
C36 C -0.18740(14) 0.91768(10) -0.04111(10) 0.0695(9) Uani 1 1 d .
H36 H -0.2188 0.9031 -0.0360 0.083 Uiso 1 1 calc R
N3 N -0.08689(11) 0.84602(7) 0.05056(7) 0.0589(7) Uani 1 1 d .
N4 N -0.05407(10) 0.89843(7) 0.01368(6) 0.0528(6) Uani 1 1 d .
N5 N -0.13991(11) 0.91265(7) -0.02267(7) 0.0571(7) Uani 1 1 d .
O1 O 0.7175(3) 0.0158(3) 0.88417(14) 0.302(5) Uani 1 1 d .
O2 O 0.80374(16) 0.02534(14) 0.86215(10) 0.1612(17) Uani 1 1 d .
O3 O 0.7336(3) 0.0647(3) 0.86507(19) 0.278(4) Uani 1 1 d .
O4 O 0.72617(14) 0.01917(10) 0.82533(8) 0.1190(11) Uani 1 1 d .

loop_
_atom_site_aniso_label
_atom_site_aniso_U_11
_atom_site_aniso_U_22
_atom_site_aniso_U_33
_atom_site_aniso_U_23
_atom_site_aniso_U_13
_atom_site_aniso_U_12
Fe1 0.0544(4) 0.0582(4) 0.0495(4) 0.000 0.000 -0.0022(3)
Cl1 0.0849(7) 0.1491(11) 0.0632(7) 0.0166(7) 0.0019(5) 0.0440(7)
C1 0.083(4) 0.206(9) 0.277(12) 0.051(9) -0.036(7) 0.005(4)
C2 0.071(3) 0.188(6) 0.195(7) 0.030(5) -0.005(4) 0.011(3)
C3 0.062(3) 0.085(3) 0.148(5) 0.032(3) -0.009(3) -0.011(2)
C4 0.100(4) 0.127(4) 0.155(6) 0.016(4) -0.022(4) -0.026(3)
C5 0.162(7) 0.153(6) 0.201(8) 0.045(5) -0.072(7) -0.048(5)
C6 0.124(6) 0.138(6) 0.257(12) 0.074(7) -0.084(8) -0.051(5)
N1 0.0621(18) 0.092(2) 0.103(3) 0.021(2) 0.0012(18) -0.0073(16)
C7 0.061(2) 0.087(3) 0.111(3) 0.009(3) 0.006(2) -0.011(2)
C8 0.064(2) 0.080(3) 0.098(3) 0.009(2) 0.011(2) -0.0065(19)
N2 0.0670(19) 0.093(2) 0.099(3) 0.020(2) 0.0138(18) -0.0101(17)
C9 0.066(2) 0.094(3) 0.107(3) 0.027(3) 0.014(2) -0.001(2)
C10 0.065(2) 0.088(3) 0.128(4) 0.025(3) 0.022(3) 0.001(2)
C11 0.071(3) 0.145(5) 0.135(5) 0.030(4) 0.026(3) -0.003(3)
C12 0.101(4) 0.167(5) 0.131(5) 0.049(4) 0.027(4) 0.001(4)
C13 0.101(4) 0.141(5) 0.199(8) 0.073(6) 0.037(5) -0.003(4)
C14 0.132(5) 0.133(5) 0.205(8) 0.053(6) 0.017(5) -0.055(4)
C15 0.113(4) 0.124(4) 0.158(5) 0.029(4) 0.017(4) -0.030(3)
C16 0.061(2) 0.083(2) 0.085(3) 0.011(2) 0.009(2) -0.0061(18)
C17 0.073(2) 0.092(3) 0.090(3) 0.023(2) -0.016(2) -0.021(2)
C18 0.075(2) 0.081(2) 0.072(2) 0.017(2) -0.003(2) -0.0173(19)
C19 0.0626(19) 0.069(2) 0.062(2) 0.0041(17) 0.0048(17) -0.0050(16)
C20 0.066(2) 0.101(3) 0.075(3) 0.024(2) -0.0010(19) -0.008(2)
C21 0.075(2) 0.102(3) 0.077(3) 0.021(2) 0.007(2) -0.011(2)
C22 0.068(2) 0.069(2) 0.070(2) 0.0098(19) -0.0006(18) -0.0105(17)
C23 0.092(3) 0.093(3) 0.082(3) 0.035(2) -0.005(2) -0.013(2)
C24 0.091(3) 0.112(3) 0.092(3) 0.047(3) -0.022(2) -0.009(3)
C25 0.072(2) 0.093(3) 0.077(3) 0.034(2) -0.015(2) -0.0133(19)
C26 0.0580(18) 0.066(2) 0.0550(19) 0.0066(16) -0.0021(15) -0.0022(16)
C27 0.0561(17) 0.0589(18) 0.0509(19) 0.0028(15) -0.0030(15) -0.0035(15)
C28 0.0621(19) 0.068(2) 0.059(2) 0.0079(17) -0.0047(16) -0.0010(16)
C29 0.0579(18) 0.0619(19) 0.0551(19) 0.0021(16) 0.0042(15) -0.0033(15)
C30 0.068(2) 0.0617(19) 0.057(2) 0.0098(16) 0.0025(16) -0.0026(16)
C31 0.0601(18) 0.0523(17) 0.0480(18) 0.0021(15) 0.0035(14) 0.0000(14)
C32 0.0608(19) 0.0592(19) 0.0539(19) -0.0009(16) 0.0038(15) 0.0036(16)
C33 0.074(2) 0.071(2) 0.071(2) 0.0129(19) -0.0016(19) 0.0046(18)
C34 0.087(3) 0.085(3) 0.065(2) 0.020(2) -0.001(2) 0.010(2)
C35 0.083(3) 0.094(3) 0.077(3) 0.017(2) -0.013(2) 0.016(2)
C36 0.061(2) 0.076(2) 0.071(2) 0.0011(19) -0.0044(18) -0.0012(17)
N3 0.0562(15) 0.0676(16) 0.0528(16) 0.0038(13) 0.0013(12) -0.0041(13)
N4 0.0556(14) 0.0578(15) 0.0450(14) 0.0023(12) 0.0002(12) 0.0007(11)
N5 0.0621(16) 0.0596(16) 0.0497(15) -0.0029(12) -0.0008(12) 0.0064(13)
O1 0.248(7) 0.540(15) 0.118(4) 0.108(6) -0.028(4) -0.223(8)
O2 0.105(3) 0.247(5) 0.132(3) -0.038(3) -0.024(2) 0.046(3)
O3 0.277(8) 0.308(8) 0.249(7) -0.129(7) -0.109(6) 0.173(7)
O4 0.123(2) 0.158(3) 0.075(2) -0.0115(19) -0.0269(18) 0.048(2)

loop_
_atom_type_symbol
_atom_type_description
_atom_type_scat_dispersion_real
_atom_type_scat_dispersion_imag
_atom_type_scat_source
C C 0.0033 0.0016 'International Tables Vol C Tables 4.2.6.8 and 6.1.1.4'
H H 0.0000 0.0000 'International Tables Vol C Tables 4.2.6.8 and 6.1.1.4'
N N 0.0061 0.0033 'International Tables Vol C Tables 4.2.6.8 and 6.1.1.4'
O O 0.0106 0.0060 'International Tables Vol C Tables 4.2.6.8 and 6.1.1.4'
Cl Cl 0.1484 0.1585 'International Tables Vol C Tables 4.2.6.8 and 6.1.1.4'
Fe Fe 0.3463 0.8444 'International Tables Vol C Tables 4.2.6.8 and 6.1.1.4'

loop_
_geom_angle_atom_site_label_1
_geom_angle_atom_site_label_2
_geom_angle_atom_site_label_3
_geom_angle
_geom_angle_site_symmetry_1
_geom_angle_site_symmetry_3
N4 Fe1 N4 179.83(15) . 2_465
N4 Fe1 N3 99.60(10) . 2_465
N4 Fe1 N3 80.52(10) 2_465 2_465
N4 Fe1 N3 80.52(10) . .
N4 Fe1 N3 99.60(10) 2_465 .
N3 Fe1 N3 89.26(15) 2_465 .
N4 Fe1 N5 98.79(10) . 2_465
N4 Fe1 N5 81.09(11) 2_465 2_465
N3 Fe1 N5 161.59(10) 2_465 2_465
N3 Fe1 N5 92.82(10) . 2_465
N4 Fe1 N5 81.09(11) . .
N4 Fe1 N5 98.79(10) 2_465 .
N3 Fe1 N5 92.81(10) 2_465 .
N3 Fe1 N5 161.59(11) . .
N5 Fe1 N5 90.96(14) 2_465 .
O1 Cl1 O2 116.6(4) . .
O1 Cl1 O4 117.5(3) . .
O2 Cl1 O4 113.8(2) . .
O1 Cl1 O3 94.7(6) . .
O2 Cl1 O3 103.8(4) . .
O4 Cl1 O3 106.8(3) . .
C6 C1 C2 121.3(10) . .
C3 C2 C1 122.3(9) . .
C2 C3 C4 117.3(6) . .
C2 C3 C7 120.9(6) . .
C4 C3 C7 121.7(5) . .
C5 C4 C3 122.3(7) . .
C4 C5 C6 116.4(9) . .
C1 C6 C5 120.4(9) . .
C8 N1 C7 107.1(3) . .
C9 C7 N1 105.9(4) . .
C9 C7 C3 133.4(4) . .
N1 C7 C3 120.5(4) . .
N2 C8 N1 111.1(3) . .
N2 C8 C16 125.5(4) . .
N1 C8 C16 123.4(4) . .
C8 N2 C9 105.3(4) . .
C7 C9 N2 110.7(3) . .
C7 C9 C10 129.5(4) . .
N2 C9 C10 119.8(4) . .
C11 C10 C15 116.6(5) . .
C11 C10 C9 121.1(5) . .
C15 C10 C9 122.2(5) . .
C10 C11 C12 120.4(6) . .
C13 C12 C11 120.9(7) . .
C12 C13 C14 120.5(6) . .
C13 C14 C15 119.0(7) . .
C10 C15 C14 122.5(7) . .
C21 C16 C17 117.4(3) . .
C21 C16 C8 120.8(4) . .
C17 C16 C8 121.7(4) . .
C18 C17 C16 121.2(4) . .
C17 C18 C19 121.5(3) . .
C18 C19 C20 117.1(3) . .
C18 C19 C29 120.7(3) . .
C20 C19 C29 122.3(3) . .
C21 C20 C19 121.2(4) . .
C20 C21 C16 121.6(4) . .
N3 C22 C23 122.6(3) . .
C22 C23 C24 118.9(4) . .
C25 C24 C23 119.0(4) . .
C24 C25 C26 120.2(4) . .
N3 C26 C25 121.1(3) . .
N3 C26 C27 113.0(3) . .
C25 C26 C27 125.8(3) . .
N4 C27 C28 120.8(3) . .
N4 C27 C26 111.6(3) . .
C28 C27 C26 127.7(3) . .
C27 C28 C29 120.4(3) . .
C28 C29 C30 117.2(3) . .
C28 C29 C19 120.4(3) . .
C30 C29 C19 122.4(3) . .
C31 C30 C29 120.3(3) . .
N4 C31 C30 120.9(3) . .
N4 C31 C32 111.1(3) . .
C30 C31 C32 128.0(3) . .
N5 C32 C33 121.7(3) . .
N5 C32 C31 113.5(3) . .
C33 C32 C31 124.8(3) . .
C32 C33 C34 119.4(3) . .
C35 C34 C33 119.1(3) . .
C34 C35 C36 119.5(4) . .
N5 C36 C35 122.7(3) . .
C22 N3 C26 118.2(3) . .
C22 N3 Fe1 126.7(2) . .
C26 N3 Fe1 114.8(2) . .
C27 N4 C31 120.3(3) . .
C27 N4 Fe1 119.9(2) . .
C31 N4 Fe1 119.7(2) . .
C36 N5 C32 117.6(3) . .
C36 N5 Fe1 127.8(2) . .
C32 N5 Fe1 114.6(2) . .

loop_
_geom_bond_atom_site_label_1
_geom_bond_atom_site_label_2
_geom_bond_distance
_geom_bond_site_symmetry_2
Fe1 N4 1.877(2) .
Fe1 N4 1.877(2) 2_465
Fe1 N3 1.968(3) 2_465
Fe1 N3 1.968(3) .
Fe1 N5 1.977(3) 2_465
Fe1 N5 1.977(3) .
Cl1 O1 1.243(5) .
Cl1 O2 1.374(4) .
Cl1 O4 1.390(3) .
Cl1 O3 1.405(8) .
C1 C6 1.276(13) .
C1 C2 1.358(10) .
C2 C3 1.340(7) .
C3 C4 1.383(8) .
C3 C7 1.480(6) .
C4 C5 1.347(9) .
C5 C6 1.456(13) .
N1 C8 1.360(5) .
N1 C7 1.376(5) .
C7 C9 1.344(6) .
C8 N2 1.317(5) .
C8 C16 1.464(5) .
N2 C9 1.380(5) .
C9 C10 1.478(6) .
C10 C11 1.367(7) .
C10 C15 1.371(7) .
C11 C12 1.390(7) .
C12 C13 1.323(9) .
C13 C14 1.349(10) .
C14 C15 1.372(8) .
C16 C21 1.379(5) .
C16 C17 1.390(5) .
C17 C18 1.368(5) .
C18 C19 1.383(5) .
C19 C20 1.397(5) .
C19 C29 1.483(4) .
C20 C21 1.367(5) .
C22 N3 1.347(4) .
C22 C23 1.353(5) .
C23 C24 1.394(5) .
C24 C25 1.359(5) .
C25 C26 1.366(5) .
C26 N3 1.363(4) .
C26 C27 1.460(4) .
C27 N4 1.337(4) .
C27 C28 1.382(4) .
C28 C29 1.396(4) .
C29 C30 1.401(4) .
C30 C31 1.367(4) .
C31 N4 1.360(4) .
C31 C32 1.472(4) .
C32 N5 1.367(4) .
C32 C33 1.372(5) .
C33 C34 1.373(5) .
C34 C35 1.361(5) .
C35 C36 1.371(5) .
C36 N5 1.335(4) .

loop_
_platon_squeeze_void_nr
_platon_squeeze_void_average_x
_platon_squeeze_void_average_y
_platon_squeeze_void_average_z
_platon_squeeze_void_volume
_platon_squeeze_void_count_electrons
_platon_squeeze_void_content
1 0.875 0.008 0.375 9 -1 ' '
2 0.375 0.008 0.875 9 -1 ' '
3 0.640 0.125 0.125 1304 227 ' '
4 0.140 0.125 0.625 1304 227 ' '
5 0.375 0.101 0.375 24 6 ' '
6 0.875 0.101 0.875 24 6 ' '
7 0.875 0.149 0.375 24 6 ' '
8 0.375 0.149 0.875 24 6 ' '
9 0.375 0.242 0.375 8 -1 ' '
10 0.875 0.242 0.875 8 -1 ' '
11 0.625 0.268 0.125 6 0 ' '
12 0.125 0.268 0.625 6 0 ' '
13 0.355 0.375 0.375 1301 231 ' '
14 0.855 0.375 0.875 1301 231 ' '
15 0.125 0.351 0.125 24 5 ' '
16 0.625 0.351 0.625 24 5 ' '
17 0.625 0.399 0.125 24 5 ' '
18 0.125 0.399 0.625 24 5 ' '
19 0.125 0.492 0.125 8 -1 ' '
20 0.625 0.492 0.625 8 -1 ' '
21 0.375 0.518 0.375 6 0 ' '
22 0.875 0.518 0.875 6 0 ' '
23 0.140 0.625 0.125 1300 227 ' '
24 0.640 0.625 0.625 1300 227 ' '
25 0.875 0.601 0.375 24 6 ' '
26 0.375 0.601 0.875 24 6 ' '
27 0.375 0.649 0.375 24 6 ' '
28 0.875 0.649 0.875 24 6 ' '
29 0.875 0.742 0.375 8 -1 ' '
30 0.375 0.742 0.875 8 -1 ' '
31 0.125 0.768 0.125 6 0 ' '
32 0.625 0.768 0.625 6 0 ' '
33 0.855 0.875 0.375 1298 231 ' '
34 0.355 0.875 0.875 1298 231 ' '
35 0.625 0.851 0.125 24 5 ' '
36 0.125 0.851 0.625 24 5 ' '
37 0.125 0.899 0.125 24 5 ' '
38 0.625 0.899 0.625 24 5 ' '
39 0.625 0.982 0.125 5 0 ' '
40 0.125 0.982 0.625 5 0 ' '
